data_4505296
loop_
_publ_author_name
'Li, Jian-Rong'
'Zhang, Ruo-Hua'
'Bu, Xian-He'

_publ_section_title
;
 Novel Noninterpenetrating (3,6) Topological Coordination Networks
 Assembled from Flexiblemeso-Bis(Sulfinyl) Bridging Ligands
;
_journal_issue 2
_journal_name_full 'Crystal Growth &amp; Design'
_journal_page_first 219
_journal_paper_doi 10.1021/cg0341398
_journal_volume 4
_journal_year 2004
_chemical_formula_sum 'C37 H79 Cl5 O14 S6 Zn'
_chemical_formula_weight 1182.98
_chemical_name_common Zn(bbsb).(ClO4)2.(CHCl3)
_chemical_name_systematic
; 
 ? 
;
_space_group_IT_number 148
_symmetry_cell_setting rhombohedral
_symmetry_space_group_name_Hall '-R 3'
_symmetry_space_group_name_H-M 'R -3 :H'
_atom_sites_solution_hydrogens geom
_atom_sites_solution_primary direct
_atom_sites_solution_secondary difmap
_audit_creation_method SHELXL-97
_cell_angle_alpha 90.00
_cell_angle_beta 90.00
_cell_angle_gamma 120.00
_cell_formula_units_Z 3
_cell_length_a 10.593(2)
_cell_length_b 10.593(2)
_cell_length_c 49.319(9)
_cell_measurement_reflns_used 546
_cell_measurement_temperature 293(2)
_cell_measurement_theta_max 19.02
_cell_measurement_theta_min 2.26
_cell_volume 4792.7(16)
_computing_cell_refinement 'Bruker SMART'
_computing_data_collection 'Bruker SMART'
_computing_data_reduction 'Bruker SAINT'
_computing_molecular_graphics 'Bruker SHELXTL'
_computing_publication_material 'Bruker SHELXTL'
_computing_structure_refinement 'SHELXL-97 (Sheldrick, 1997)'
_computing_structure_solution 'SHELXS-97 (Sheldrick, 1990)'
_diffrn_ambient_temperature 293(2)
_diffrn_measured_fraction_theta_full 0.977
_diffrn_measured_fraction_theta_max 0.977
_diffrn_measurement_device_type 'CCD area detector'
_diffrn_measurement_method 'phi and omega scans'
_diffrn_radiation_monochromator graphite
_diffrn_radiation_source 'fine-focus sealed tube'
_diffrn_radiation_type MoK\a
_diffrn_radiation_wavelength 0.71073
_diffrn_reflns_av_R_equivalents 0.0902
_diffrn_reflns_av_sigmaI/netI 0.1072
_diffrn_reflns_limit_h_max 13
_diffrn_reflns_limit_h_min -13
_diffrn_reflns_limit_k_max 7
_diffrn_reflns_limit_k_min -13
_diffrn_reflns_limit_l_max 40
_diffrn_reflns_limit_l_min -61
_diffrn_reflns_number 7392
_diffrn_reflns_theta_full 26.36
_diffrn_reflns_theta_max 26.36
_diffrn_reflns_theta_min 2.77
_exptl_absorpt_coefficient_mu 0.837
_exptl_absorpt_correction_T_max 0.8180
_exptl_absorpt_correction_T_min 0.7755
_exptl_absorpt_correction_type multi-scan
_exptl_absorpt_process_details SADABS
_exptl_crystal_colour block
_exptl_crystal_density_diffrn 1.230
_exptl_crystal_density_method 'not measured'
_exptl_crystal_description colorless
_exptl_crystal_F_000 1872
_exptl_crystal_size_max 0.32
_exptl_crystal_size_mid 0.30
_exptl_crystal_size_min 0.25
_refine_diff_density_max 0.427
_refine_diff_density_min -0.306
_refine_diff_density_rms 0.072
_refine_ls_extinction_method none
_refine_ls_goodness_of_fit_ref 1.016
_refine_ls_hydrogen_treatment mixed
_refine_ls_matrix_type full
_refine_ls_number_parameters 111
_refine_ls_number_reflns 2140
_refine_ls_number_restraints 0
_refine_ls_restrained_S_all 1.016
_refine_ls_R_factor_all 0.1605
_refine_ls_R_factor_gt 0.0754
_refine_ls_shift/su_max 0.000
_refine_ls_shift/su_mean 0.000
_refine_ls_structure_factor_coef Fsqd
_refine_ls_weighting_details 'calc w=1/[\s^2^(Fo^2^)+(0.0790P)^2^+0.0000P] where P=(Fo^2^+2Fc^2^)/3'
_refine_ls_weighting_scheme calc
_refine_ls_wR_factor_gt 0.1475
_refine_ls_wR_factor_ref 0.1765
_reflns_number_gt 1086
_reflns_number_total 2140
_reflns_threshold_expression >2sigma(I)
_cod_data_source_file cg0341398si20030724_113122.cif
_cod_data_source_block complex_2
_cod_depositor_comments
;
The following automatic conversions were performed:

'_symmetry_cell_setting' value 'Rhombohedral' changed to
'rhombohedral' according to
/home/saulius/struct/CIF-dictionaries/cif_core.dic dictionary named
'cif_core.dic' version 2.4.1 from
2010-06-29.

'_exptl_absorpt_correction_type' value 'MULTI-SCAN'
changed to 'multi-scan' according to
/home/saulius/struct/CIF-dictionaries/cif_core.dic dictionary named
'cif_core.dic' version 2.4.1 from 2010-06-29.

Automatic conversion script
Id: cif_fix_values 1715 2011-07-08 13:25:40Z adriana 
;
_cod_original_cell_volume 4792.8(17)
_cod_original_sg_symbol_H-M R-3
_cod_database_code 4505296

loop_
_symmetry_equiv_pos_as_xyz
'x, y, z'
'-y, x-y, z'
'-x+y, -x, z'
'x+2/3, y+1/3, z+1/3'
'-y+2/3, x-y+1/3, z+1/3'
'-x+y+2/3, -x+1/3, z+1/3'
'x+1/3, y+2/3, z+2/3'
'-y+1/3, x-y+2/3, z+2/3'
'-x+y+1/3, -x+2/3, z+2/3'
'-x, -y, -z'
'y, -x+y, -z'
'x-y, x, -z'
'-x+2/3, -y+1/3, -z+1/3'
'y+2/3, -x+y+1/3, -z+1/3'
'x-y+2/3, x+1/3, -z+1/3'
'-x+1/3, -y+2/3, -z+2/3'
'y+1/3, -x+y+2/3, -z+2/3'
'x-y+1/3, x+2/3, -z+2/3'

loop_
_atom_site_label
_atom_site_type_symbol
_atom_site_fract_x
_atom_site_fract_y
_atom_site_fract_z
_atom_site_U_iso_or_equiv
_atom_site_adp_type
_atom_site_occupancy
_atom_site_symmetry_multiplicity
_atom_site_calc_flag
_atom_site_refinement_flags
Zn1 Zn 1.0000 1.0000 0.5000 0.0472(5) Uani 1 6 d S
Cl1 Cl 0.3333 0.6667 0.43302(8) 0.0963(9) Uani 1 3 d S
Cl2 Cl 0.5061(8) 0.7956(8) 0.34828(15) 0.209(3) Uani 0.50 1 d P
S1 S 1.03174(15) 0.77844(14) 0.46110(3) 0.0643(5) Uani 1 1 d .
O1 O 0.9268(3) 0.8134(3) 0.47576(7) 0.0595(9) Uani 1 1 d .
O2 O 0.3255(10) 0.7840(9) 0.42524(19) 0.217(4) Uani 1 1 d .
O3 O 0.3333 0.6667 0.4613(2) 0.182(5) Uani 1 3 d S
C1 C 0.700(4) 0.574(3) 0.3784(4) 0.45(3) Uani 1 1 d .
H1C H 0.6983 0.6058 0.3603 0.682 Uiso 1 1 calc R
H1D H 0.6060 0.5377 0.3866 0.682 Uiso 1 1 calc R
H1A H 0.7244 0.4980 0.3780 0.682 Uiso 1 1 calc R
C2 C 0.7840(16) 0.6683(13) 0.3906(2) 0.192(5) Uani 1 1 d .
H2A H 0.7551 0.7419 0.3901 0.231 Uiso 1 1 calc R
H2B H 0.8740 0.7076 0.3804 0.231 Uiso 1 1 calc R
C3 C 0.8243(10) 0.6619(9) 0.41939(14) 0.111(3) Uani 1 1 d .
H3A H 0.7653 0.6857 0.4310 0.133 Uiso 1 1 calc R
H3B H 0.7992 0.5624 0.4234 0.133 Uiso 1 1 calc R
C4 C 0.9813(8) 0.7605(7) 0.42647(13) 0.0892(19) Uani 1 1 d .
H4A H 1.0098 0.8569 0.4196 0.107 Uiso 1 1 calc R
H4B H 1.0382 0.7264 0.4168 0.107 Uiso 1 1 calc R
C5 C 0.9688(6) 0.5898(5) 0.46896(11) 0.0676(15) Uani 1 1 d .
H5A H 0.8632 0.5346 0.4682 0.081 Uiso 1 1 calc R
H5B H 1.0062 0.5495 0.4556 0.081 Uiso 1 1 calc R
C6 C 1.0195(9) 0.5770(6) 0.49677(14) 0.0727(17) Uani 1 1 d .
C7 C 0.3333 0.6667 0.3564(6) 0.130(10) Uani 0.50 3 d SP
H7A H 0.3333 0.6667 0.3763 0.156 Uiso 0.50 3 calc SPR
H6A H 0.986(6) 0.616(5) 0.5107(11) 0.072(17) Uiso 1 1 d .
H6B H 1.114(6) 0.620(5) 0.4966(9) 0.058(17) Uiso 1 1 d .

loop_
_atom_site_aniso_label
_atom_site_aniso_U_11
_atom_site_aniso_U_22
_atom_site_aniso_U_33
_atom_site_aniso_U_23
_atom_site_aniso_U_13
_atom_site_aniso_U_12
Zn1 0.0414(5) 0.0414(5) 0.0587(10) 0.000 0.000 0.0207(3)
Cl1 0.0828(13) 0.0828(13) 0.123(3) 0.000 0.000 0.0414(7)
Cl2 0.162(5) 0.194(6) 0.232(7) 0.092(5) 0.049(5) 0.061(5)
S1 0.0641(9) 0.0516(8) 0.0808(11) -0.0019(7) 0.0066(7) 0.0316(7)
O1 0.054(2) 0.0480(19) 0.076(2) -0.0123(16) -0.0038(17) 0.0254(16)
O2 0.250(9) 0.150(6) 0.290(9) 0.041(6) -0.046(7) 0.128(7)
O3 0.219(8) 0.219(8) 0.110(9) 0.000 0.000 0.109(4)
C1 0.94(7) 0.31(2) 0.185(15) -0.138(16) -0.30(3) 0.36(3)
C2 0.323(17) 0.157(10) 0.100(8) -0.045(6) -0.086(9) 0.122(11)
C3 0.162(8) 0.097(5) 0.083(5) -0.008(4) -0.022(5) 0.072(6)
C4 0.115(6) 0.091(5) 0.078(4) 0.006(3) 0.022(4) 0.064(5)
C5 0.079(4) 0.050(3) 0.080(4) -0.005(3) 0.000(3) 0.037(3)
C6 0.079(5) 0.060(4) 0.086(5) -0.008(3) 0.001(4) 0.041(4)
C7 0.152(17) 0.152(17) 0.084(17) 0.000 0.000 0.076(8)

loop_
_atom_type_symbol
_atom_type_description
_atom_type_scat_dispersion_real
_atom_type_scat_dispersion_imag
_atom_type_scat_source
C C 0.0033 0.0016 'International Tables Vol C Tables 4.2.6.8 and 6.1.1.4'
H H 0.0000 0.0000 'International Tables Vol C Tables 4.2.6.8 and 6.1.1.4'
O O 0.0106 0.0060 'International Tables Vol C Tables 4.2.6.8 and 6.1.1.4'
S S 0.1246 0.1234 'International Tables Vol C Tables 4.2.6.8 and 6.1.1.4'
Cl Cl 0.1484 0.1585 'International Tables Vol C Tables 4.2.6.8 and 6.1.1.4'
Zn Zn 0.2839 1.4301 'International Tables Vol C Tables 4.2.6.8 and 6.1.1.4'

loop_
_geom_angle_atom_site_label_1
_geom_angle_atom_site_label_2
_geom_angle_atom_site_label_3
_geom_angle
_geom_angle_site_symmetry_1
_geom_angle_site_symmetry_3
O1 Zn1 O1 90.77(13) 3_675 2_765
O1 Zn1 O1 90.77(13) 3_675 .
O1 Zn1 O1 90.77(13) 2_765 .
O1 Zn1 O1 89.23(13) 3_675 10_776
O1 Zn1 O1 89.23(13) 2_765 10_776
O1 Zn1 O1 180.00(15) . 10_776
O1 Zn1 O1 180.00(15) 3_675 12_656
O1 Zn1 O1 89.23(13) 2_765 12_656
O1 Zn1 O1 89.23(13) . 12_656
O1 Zn1 O1 90.77(13) 10_776 12_656
O1 Zn1 O1 89.23(13) 3_675 11_566
O1 Zn1 O1 180.000(1) 2_765 11_566
O1 Zn1 O1 89.23(13) . 11_566
O1 Zn1 O1 90.77(13) 10_776 11_566
O1 Zn1 O1 90.77(13) 12_656 11_566
O2 Cl1 O2 112.2(4) . 2_665
O2 Cl1 O2 112.2(4) . 3_565
O2 Cl1 O2 112.2(4) 2_665 3_565
O2 Cl1 O3 106.6(4) . .
O2 Cl1 O3 106.6(4) 2_665 .
O2 Cl1 O3 106.6(4) 3_565 .
O1 S1 C4 105.5(3) . .
O1 S1 C5 104.9(2) . .
C4 S1 C5 99.4(3) . .
S1 O1 Zn1 121.97(18) . .
C2 C1 H1C 109.5 . .
C2 C1 H1D 109.5 . .
H1C C1 H1D 109.5 . .
C2 C1 H1A 109.5 . .
H1C C1 H1A 109.5 . .
H1D C1 H1A 109.5 . .
C1 C2 C3 125.8(15) . .
C1 C2 H2A 105.9 . .
C3 C2 H2A 105.9 . .
C1 C2 H2B 105.9 . .
C3 C2 H2B 105.9 . .
H2A C2 H2B 106.2 . .
C4 C3 C2 115.6(8) . .
C4 C3 H3A 108.4 . .
C2 C3 H3A 108.4 . .
C4 C3 H3B 108.4 . .
C2 C3 H3B 108.4 . .
H3A C3 H3B 107.4 . .
C3 C4 S1 118.0(5) . .
C3 C4 H4A 107.8 . .
S1 C4 H4A 107.8 . .
C3 C4 H4B 107.8 . .
S1 C4 H4B 107.8 . .
H4A C4 H4B 107.1 . .
C6 C5 S1 110.2(4) . .
C6 C5 H5A 109.6 . .
S1 C5 H5A 109.6 . .
C6 C5 H5B 109.6 . .
S1 C5 H5B 109.6 . .
H5A C5 H5B 108.1 . .
C5 C6 C6 112.0(7) . 10_766
C5 C6 H6A 113(3) . .
C6 C6 H6A 111(3) 10_766 .
C5 C6 H6B 108(3) . .
C6 C6 H6B 101(3) 10_766 .
H6A C6 H6B 111(5) . .
Cl2 C7 Cl2 114.6(7) 2_665 .
Cl2 C7 Cl2 114.6(7) 2_665 3_565
Cl2 C7 Cl2 114.6(7) . 3_565
Cl2 C7 H7A 103.7 2_665 .
Cl2 C7 H7A 103.7 . .
Cl2 C7 H7A 103.7 3_565 .

loop_
_geom_bond_atom_site_label_1
_geom_bond_atom_site_label_2
_geom_bond_distance
_geom_bond_site_symmetry_2
Zn1 O1 2.099(3) 3_675
Zn1 O1 2.099(3) 2_765
Zn1 O1 2.099(3) .
Zn1 O1 2.099(3) 10_776
Zn1 O1 2.099(3) 12_656
Zn1 O1 2.099(3) 11_566
Cl1 O2 1.342(6) .
Cl1 O2 1.342(7) 2_665
Cl1 O2 1.342(7) 3_565
Cl1 O3 1.397(11) .
Cl2 C7 1.696(9) .
S1 O1 1.519(3) .
S1 C4 1.771(7) .
S1 C5 1.804(5) .
C1 C2 1.12(2) .
C1 H1C 0.9600 .
C1 H1D 0.9600 .
C1 H1A 0.9600 .
C2 C3 1.492(11) .
C2 H2A 0.9700 .
C2 H2B 0.9700 .
C3 C4 1.498(10) .
C3 H3A 0.9700 .
C3 H3B 0.9700 .
C4 H4A 0.9700 .
C4 H4B 0.9700 .
C5 C6 1.503(8) .
C5 H5A 0.9700 .
C5 H5B 0.9700 .
C6 C6 1.502(11) 10_766
C6 H6A 0.96(6) .
C6 H6B 0.87(5) .
C7 Cl2 1.696(9) 2_665
C7 Cl2 1.696(9) 3_565
C7 H7A 0.9800 .

loop_
_geom_torsion_atom_site_label_1
_geom_torsion_atom_site_label_2
_geom_torsion_atom_site_label_3
_geom_torsion_atom_site_label_4
_geom_torsion
_geom_torsion_site_symmetry_1
_geom_torsion_site_symmetry_4
C4 S1 O1 Zn1 -124.1(3) . .
C5 S1 O1 Zn1 131.4(2) . .
O1 Zn1 O1 S1 120.92(15) 3_675 .
O1 Zn1 O1 S1 30.1(3) 2_765 .
O1 Zn1 O1 S1 -100.6(14) 10_776 .
O1 Zn1 O1 S1 -59.08(15) 12_656 .
O1 Zn1 O1 S1 -149.9(3) 11_566 .
C1 C2 C3 C4 145(2) . .
C2 C3 C4 S1 171.0(6) . .
O1 S1 C4 C3 -50.8(6) . .
C5 S1 C4 C3 57.6(6) . .
O1 S1 C5 C6 -79.7(5) . .
C4 S1 C5 C6 171.4(5) . .
S1 C5 C6 C6 -175.1(7) . 10_766
